data_4515949
loop_
_publ_author_name
'Aghazadeh Meshgi, Mohammad'
'Zaitsev, Kirill V.'
'Vener, Mikhail V.'
'Churakov, Andrei V.'
'Baumgartner, Judith'
'Marschner, Christoph'

_publ_section_title
;
 Hypercoordinated Oligosilanes Based on Aminotrisphenols.
;
_journal_issue 8
_journal_name_full 'ACS omega'
_journal_page_first 10317
_journal_page_last 10330
_journal_paper_doi 10.1021/acsomega.8b01402
_journal_volume 3
_journal_year 2018
_chemical_formula_sum 'C27 H34 Cl N O3'
_chemical_formula_weight 456.00
_space_group_IT_number 43
_space_group_name_Hall 'F 2 -2d'
_space_group_name_H-M_alt 'F d d 2'
_symmetry_cell_setting orthorhombic
_symmetry_space_group_name_H-M 'F d d 2'
_atom_sites_solution_hydrogens geom
_atom_sites_solution_primary direct
_atom_sites_solution_secondary difmap
_audit_creation_method SHELXL-97
_cell_angle_alpha 90.00
_cell_angle_beta 90.00
_cell_angle_gamma 90.00
_cell_formula_units_Z 16
_cell_length_a 25.666(4)
_cell_length_b 46.332(7)
_cell_length_c 8.4689(13)
_cell_measurement_reflns_used 3025
_cell_measurement_temperature 100(2)
_cell_measurement_theta_max 43.623
_cell_measurement_theta_min 4.726
_cell_volume 10071(3)
_computing_cell_refinement 'Bruker XSCANS'
_computing_data_collection 'Bruker XSCANS'
_computing_data_reduction 'Bruker SHELXTL'
_computing_molecular_graphics 'Bruker SHELXTL'
_computing_publication_material 'Bruker SHELXTL'
_computing_structure_refinement 'SHELXL-97 (Sheldrick, 1997)'
_computing_structure_solution 'SHELXS-97 (Sheldrick, 1990)'
_diffrn_ambient_temperature 100(2)
_diffrn_measured_fraction_theta_full 0.998
_diffrn_measured_fraction_theta_max 0.998
_diffrn_measurement_device_type 'SMART APEX''
_diffrn_measurement_method '\w scans'
_diffrn_radiation_monochromator graphite
_diffrn_radiation_source 'fine-focus sealed tube'
_diffrn_radiation_type MoK\a
_diffrn_radiation_wavelength 0.71073
_diffrn_reflns_av_R_equivalents 0.0587
_diffrn_reflns_av_sigmaI/netI 0.0683
_diffrn_reflns_limit_h_max 29
_diffrn_reflns_limit_h_min -32
_diffrn_reflns_limit_k_max 57
_diffrn_reflns_limit_k_min -44
_diffrn_reflns_limit_l_max 10
_diffrn_reflns_limit_l_min -10
_diffrn_reflns_number 15460
_diffrn_reflns_theta_full 26.36
_diffrn_reflns_theta_max 26.36
_diffrn_reflns_theta_min 1.76
_exptl_absorpt_coefficient_mu 0.179
_exptl_absorpt_correction_T_max 0.9858
_exptl_absorpt_correction_T_min 0.9617
_exptl_absorpt_correction_type multi-scan
_exptl_absorpt_process_details SADABS
_exptl_crystal_colour colorless
_exptl_crystal_density_diffrn 1.203
_exptl_crystal_density_method 'not measured'
_exptl_crystal_description plates
_exptl_crystal_F_000 3904
_exptl_crystal_size_max 0.22
_exptl_crystal_size_mid 0.14
_exptl_crystal_size_min 0.08
_refine_diff_density_max 0.358
_refine_diff_density_min -0.197
_refine_diff_density_rms 0.048
_refine_ls_abs_structure_details 'Flack H D (1983), Acta Cryst. A39, 876-881'
_refine_ls_abs_structure_Flack 0.06(7)
_refine_ls_extinction_method none
_refine_ls_goodness_of_fit_ref 1.041
_refine_ls_hydrogen_treatment mixed
_refine_ls_matrix_type full
_refine_ls_number_parameters 312
_refine_ls_number_reflns 5108
_refine_ls_number_restraints 1
_refine_ls_restrained_S_all 1.041
_refine_ls_R_factor_all 0.0702
_refine_ls_R_factor_gt 0.0549
_refine_ls_shift/su_max 0.001
_refine_ls_shift/su_mean 0.000
_refine_ls_structure_factor_coef Fsqd
_refine_ls_weighting_details 'calc w=1/[\s^2^(Fo^2^)+(0.0490P)^2^+0.0000P] where P=(Fo^2^+2Fc^2^)/3'
_refine_ls_weighting_scheme calc
_refine_ls_wR_factor_gt 0.1042
_refine_ls_wR_factor_ref 0.1101
_reflns_number_gt 4216
_reflns_number_total 5108
_reflns_threshold_expression >2sigma(I)
_cod_data_source_file ao8b01402_si_002.cif
_cod_data_source_block 1182
_cod_original_sg_symbol_H-M Fdd2
_cod_database_code 4515949

loop_
_symmetry_equiv_pos_as_xyz
'x, y, z'
'-x, -y, z'
'x+1/4, -y+1/4, z+1/4'
'-x+1/4, y+1/4, z+1/4'
'x, y+1/2, z+1/2'
'-x, -y+1/2, z+1/2'
'x+1/4, -y+3/4, z+3/4'
'-x+1/4, y+3/4, z+3/4'
'x+1/2, y, z+1/2'
'-x+1/2, -y, z+1/2'
'x+3/4, -y+1/4, z+3/4'
'-x+3/4, y+1/4, z+3/4'
'x+1/2, y+1/2, z'
'-x+1/2, -y+1/2, z'
'x+3/4, -y+3/4, z+1/4'
'-x+3/4, y+3/4, z+1/4'

loop_
_atom_site_label
_atom_site_type_symbol
_atom_site_fract_x
_atom_site_fract_y
_atom_site_fract_z
_atom_site_U_iso_or_equiv
_atom_site_adp_type
_atom_site_occupancy
_atom_site_symmetry_multiplicity
_atom_site_calc_flag
_atom_site_refinement_flags
Cl1 Cl 0.09804(3) 0.051387(17) 0.26029(8) 0.03349(19) Uani 1 1 d .
H90 H 0.1601(11) 0.0327(6) 1.102(4) 0.025(8) Uiso 1 1 d .
H91 H 0.0538(12) 0.0308(7) 1.060(4) 0.047(10) Uiso 1 1 d .
H92 H 0.1033(10) 0.0833(6) 1.047(4) 0.017(8) Uiso 1 1 d .
H93 H 0.1216(9) 0.0423(5) 0.826(3) 0.008(6) Uiso 1 1 d .
N1 N 0.12686(9) 0.04150(5) 0.7178(3) 0.0239(5) Uani 1 1 d .
O1 O 0.17471(8) 0.03159(4) 1.0122(2) 0.0301(5) Uani 1 1 d .
O2 O 0.05478(8) 0.02415(5) 0.9582(2) 0.0301(5) Uani 1 1 d .
O3 O 0.10044(8) 0.08842(5) 0.9575(3) 0.0320(5) Uani 1 1 d .
C1 C 0.18107(11) 0.11502(6) 0.9938(3) 0.0287(7) Uani 1 1 d .
C2 C 0.20611(11) 0.10175(6) 0.6832(3) 0.0308(7) Uani 1 1 d .
H2 H 0.2143 0.0974 0.5764 0.037 Uiso 1 1 calc R
C3 C 0.22760(12) 0.12418(6) 0.9262(4) 0.0323(7) Uani 1 1 d .
H3 H 0.2514 0.1350 0.9887 0.039 Uiso 1 1 calc R
C4 C 0.24057(11) 0.11814(6) 0.7708(4) 0.0340(7) Uani 1 1 d .
C5 C 0.29069(13) 0.12912(8) 0.6984(4) 0.0514(10) Uani 1 1 d .
H5A H 0.2882 0.1500 0.6824 0.077 Uiso 1 1 calc R
H5B H 0.2964 0.1196 0.5965 0.077 Uiso 1 1 calc R
H5C H 0.3199 0.1249 0.7693 0.077 Uiso 1 1 calc R
C6 C 0.16663(12) 0.12271(7) 1.1618(3) 0.0374(8) Uani 1 1 d .
H6A H 0.1341 0.1338 1.1620 0.056 Uiso 1 1 calc R
H6B H 0.1945 0.1343 1.2089 0.056 Uiso 1 1 calc R
H6C H 0.1620 0.1050 1.2234 0.056 Uiso 1 1 calc R
C7 C 0.14753(11) 0.09843(6) 0.9033(3) 0.0272(7) Uani 1 1 d .
C8 C 0.15978(11) 0.09136(6) 0.7465(3) 0.0265(6) Uani 1 1 d .
C9 C 0.19939(10) -0.02487(6) 0.7278(3) 0.0277(7) Uani 1 1 d .
H9 H 0.2034 -0.0265 0.6167 0.033 Uiso 1 1 calc R
C10 C 0.18700(10) 0.00154(7) 0.7929(3) 0.0257(7) Uani 1 1 d .
C11 C 0.18271(10) 0.00423(6) 0.9563(3) 0.0245(6) Uani 1 1 d .
C12 C 0.19912(11) -0.04626(7) 0.9829(4) 0.0324(7) Uani 1 1 d .
H12 H 0.2029 -0.0629 1.0477 0.039 Uiso 1 1 calc R
C13 C 0.18670(10) -0.01983(7) 1.0541(3) 0.0275(7) Uani 1 1 d .
C14 C 0.20604(11) -0.04901(7) 0.8211(4) 0.0327(7) Uani 1 1 d .
C15 C 0.22027(13) -0.07791(7) 0.7483(4) 0.0486(9) Uani 1 1 d .
H15A H 0.2440 -0.0883 0.8191 0.073 Uiso 1 1 calc R
H15B H 0.2374 -0.0747 0.6464 0.073 Uiso 1 1 calc R
H15C H 0.1886 -0.0894 0.7326 0.073 Uiso 1 1 calc R
C16 C 0.17906(11) -0.01744(7) 1.2289(3) 0.0362(8) Uani 1 1 d .
H16A H 0.1874 -0.0359 1.2788 0.054 Uiso 1 1 calc R
H16B H 0.1427 -0.0124 1.2512 0.054 Uiso 1 1 calc R
H16C H 0.2020 -0.0024 1.2709 0.054 Uiso 1 1 calc R
C17 C 0.01836(11) 0.03487(6) 0.8557(3) 0.0259(7) Uani 1 1 d .
C18 C 0.03137(11) 0.03391(6) 0.6966(3) 0.0243(6) Uani 1 1 d .
C19 C -0.02992(11) 0.04566(7) 0.9046(3) 0.0278(7) Uani 1 1 d .
C20 C -0.05238(11) 0.05405(6) 0.6283(3) 0.0289(7) Uani 1 1 d .
C21 C -0.00402(11) 0.04342(6) 0.5840(3) 0.0260(7) Uani 1 1 d .
H21 H 0.0050 0.0426 0.4753 0.031 Uiso 1 1 calc R
C22 C -0.06390(11) 0.05504(6) 0.7873(3) 0.0295(7) Uani 1 1 d .
H22 H -0.0968 0.0625 0.8184 0.035 Uiso 1 1 calc R
C23 C -0.09027(11) 0.06524(7) 0.5054(4) 0.0387(8) Uani 1 1 d .
H23A H -0.0756 0.0623 0.3998 0.058 Uiso 1 1 calc R
H23B H -0.0963 0.0859 0.5227 0.058 Uiso 1 1 calc R
H23C H -0.1233 0.0548 0.5143 0.058 Uiso 1 1 calc R
C24 C -0.04360(12) 0.04704(7) 1.0765(3) 0.0383(8) Uani 1 1 d .
H24A H -0.0788 0.0549 1.0886 0.057 Uiso 1 1 calc R
H24B H -0.0187 0.0595 1.1314 0.057 Uiso 1 1 calc R
H24C H -0.0422 0.0276 1.1219 0.057 Uiso 1 1 calc R
C26 C 0.12440(11) 0.07204(6) 0.6556(3) 0.0258(7) Uani 1 1 d .
H26A H 0.1346 0.0722 0.5428 0.031 Uiso 1 1 calc R
H26B H 0.0882 0.0793 0.6635 0.031 Uiso 1 1 calc R
C27 C 0.08435(11) 0.02257(6) 0.6503(3) 0.0249(6) Uani 1 1 d .
H27A H 0.0873 0.0221 0.5338 0.030 Uiso 1 1 calc R
H27B H 0.0885 0.0026 0.6901 0.030 Uiso 1 1 calc R
C28 C 0.17983(10) 0.02819(7) 0.6931(3) 0.0292(7) Uani 1 1 d .
H28A H 0.2071 0.0425 0.7203 0.035 Uiso 1 1 calc R
H28B H 0.1840 0.0231 0.5803 0.035 Uiso 1 1 calc R

loop_
_atom_site_aniso_label
_atom_site_aniso_U_11
_atom_site_aniso_U_22
_atom_site_aniso_U_33
_atom_site_aniso_U_23
_atom_site_aniso_U_13
_atom_site_aniso_U_12
Cl1 0.0468(4) 0.0363(4) 0.0174(3) -0.0018(3) 0.0040(3) -0.0005(4)
N1 0.0328(14) 0.0229(14) 0.0160(12) 0.0007(10) 0.0010(10) -0.0025(10)
O1 0.0373(12) 0.0307(13) 0.0223(10) -0.0011(10) 0.0048(9) -0.0015(9)
O2 0.0391(12) 0.0325(13) 0.0187(10) 0.0019(9) 0.0021(9) 0.0006(9)
O3 0.0362(12) 0.0374(14) 0.0224(11) 0.0053(10) 0.0024(9) -0.0066(10)
C1 0.0379(17) 0.0192(16) 0.0291(15) 0.0011(13) -0.0015(13) 0.0029(13)
C2 0.0401(17) 0.0239(18) 0.0283(15) -0.0028(13) 0.0086(13) -0.0021(14)
C3 0.0371(17) 0.0210(18) 0.0387(18) -0.0044(14) -0.0035(14) -0.0025(14)
C4 0.0356(17) 0.0211(17) 0.0455(18) -0.0049(15) 0.0016(15) -0.0040(13)
C5 0.050(2) 0.047(2) 0.057(2) -0.0191(18) 0.0201(18) -0.0163(17)
C6 0.0475(19) 0.033(2) 0.0317(17) -0.0030(14) -0.0040(14) -0.0013(15)
C7 0.0331(16) 0.0215(17) 0.0271(15) 0.0071(13) -0.0008(13) 0.0001(13)
C8 0.0350(16) 0.0205(16) 0.0240(14) 0.0058(13) -0.0012(12) -0.0005(12)
C9 0.0233(15) 0.0336(19) 0.0263(16) -0.0030(13) -0.0007(11) 0.0013(12)
C10 0.0183(14) 0.0334(18) 0.0255(15) 0.0015(13) 0.0021(11) -0.0024(12)
C11 0.0191(14) 0.0252(18) 0.0292(14) -0.0029(13) 0.0009(11) 0.0007(11)
C12 0.0255(16) 0.0345(19) 0.0372(18) 0.0113(15) -0.0042(13) 0.0029(13)
C13 0.0180(14) 0.0329(18) 0.0317(16) 0.0037(14) -0.0039(11) -0.0022(12)
C14 0.0202(16) 0.0319(19) 0.0461(18) -0.0052(15) -0.0026(13) 0.0064(13)
C15 0.051(2) 0.039(2) 0.057(2) -0.0068(19) -0.0019(18) 0.0133(16)
C16 0.0310(17) 0.042(2) 0.0354(18) 0.0093(15) -0.0005(13) 0.0010(14)
C17 0.0326(16) 0.0210(17) 0.0240(14) -0.0001(12) -0.0045(12) -0.0094(13)
C18 0.0296(15) 0.0210(17) 0.0224(13) -0.0026(12) 0.0030(12) -0.0060(12)
C19 0.0320(17) 0.0274(18) 0.0240(15) -0.0025(12) 0.0025(12) -0.0087(13)
C20 0.0310(16) 0.0251(18) 0.0308(16) -0.0011(14) -0.0026(13) -0.0078(13)
C21 0.0325(16) 0.0256(18) 0.0199(13) 0.0004(12) -0.0006(12) -0.0113(13)
C22 0.0261(15) 0.0305(18) 0.0320(17) -0.0064(14) 0.0010(12) -0.0075(13)
C23 0.0336(17) 0.049(2) 0.0333(16) -0.0034(17) -0.0054(14) -0.0021(15)
C24 0.0390(19) 0.047(2) 0.0290(16) -0.0044(15) 0.0059(13) -0.0036(16)
C26 0.0345(16) 0.0240(18) 0.0190(14) 0.0063(12) -0.0009(11) -0.0025(13)
C27 0.0355(16) 0.0215(17) 0.0178(13) -0.0015(12) 0.0007(12) -0.0034(13)
C28 0.0296(16) 0.0345(19) 0.0236(14) -0.0033(13) 0.0054(12) 0.0002(13)

loop_
_atom_type_symbol
_atom_type_description
_atom_type_scat_dispersion_real
_atom_type_scat_dispersion_imag
_atom_type_scat_source
C C 0.0033 0.0016 'International Tables Vol C Tables 4.2.6.8 and 6.1.1.4'
H H 0.0000 0.0000 'International Tables Vol C Tables 4.2.6.8 and 6.1.1.4'
N N 0.0061 0.0033 'International Tables Vol C Tables 4.2.6.8 and 6.1.1.4'
O O 0.0106 0.0060 'International Tables Vol C Tables 4.2.6.8 and 6.1.1.4'
Cl Cl 0.1484 0.1585 'International Tables Vol C Tables 4.2.6.8 and 6.1.1.4'

loop_
_geom_angle_atom_site_label_1
_geom_angle_atom_site_label_2
_geom_angle_atom_site_label_3
_geom_angle
C28 N1 C26 111.9(2)
C28 N1 C27 111.2(2)
C26 N1 C27 112.4(2)
C7 C1 C3 118.3(3)
C7 C1 C6 119.9(3)
C3 C1 C6 121.7(3)
C4 C2 C8 122.1(3)
C4 C3 C1 122.4(3)
C2 C4 C3 117.8(3)
C2 C4 C5 120.8(3)
C3 C4 C5 121.4(3)
O3 C7 C1 123.3(3)
O3 C7 C8 115.7(3)
C1 C7 C8 120.9(3)
C2 C8 C7 118.4(3)
C2 C8 C26 122.0(3)
C7 C8 C26 119.5(2)
C10 C9 C14 121.3(3)
C9 C10 C11 119.6(3)
C9 C10 C28 122.1(2)
C11 C10 C28 118.3(3)
O1 C11 C13 123.2(2)
O1 C11 C10 116.0(3)
C13 C11 C10 120.9(3)
C14 C12 C13 122.3(3)
C11 C13 C12 117.4(3)
C11 C13 C16 121.2(3)
C12 C13 C16 121.3(3)
C9 C14 C12 118.4(3)
C9 C14 C15 120.8(3)
C12 C14 C15 120.8(3)
O2 C17 C18 116.1(3)
O2 C17 C19 123.2(2)
C18 C17 C19 120.8(3)
C17 C18 C21 119.9(3)
C17 C18 C27 118.7(2)
C21 C18 C27 121.4(2)
C22 C19 C17 117.1(3)
C22 C19 C24 122.2(3)
C17 C19 C24 120.7(3)
C22 C20 C21 117.9(3)
C22 C20 C23 121.4(3)
C21 C20 C23 120.6(3)
C20 C21 C18 120.8(3)
C20 C22 C19 123.5(3)
C8 C26 N1 110.9(2)
C18 C27 N1 110.5(2)
N1 C28 C10 111.5(2)

loop_
_geom_bond_atom_site_label_1
_geom_bond_atom_site_label_2
_geom_bond_distance
N1 C28 1.508(4)
N1 C26 1.511(3)
N1 C27 1.512(3)
O1 C11 1.369(3)
O2 C17 1.369(3)
O3 C7 1.373(3)
C1 C7 1.386(4)
C1 C3 1.391(4)
C1 C6 1.512(4)
C2 C4 1.382(4)
C2 C8 1.390(4)
C3 C4 1.386(5)
C4 C5 1.513(4)
C7 C8 1.404(4)
C8 C26 1.489(4)
C9 C10 1.379(4)
C9 C14 1.380(4)
C10 C11 1.394(4)
C10 C28 1.507(4)
C11 C13 1.392(4)
C12 C14 1.388(4)
C12 C13 1.402(4)
C13 C16 1.497(4)
C14 C15 1.518(4)
C17 C18 1.388(4)
C17 C19 1.399(4)
C18 C21 1.389(4)
C18 C27 1.509(4)
C19 C22 1.391(4)
C19 C24 1.499(4)
C20 C22 1.379(4)
C20 C21 1.387(4)
C20 C23 1.516(4)

loop_
_geom_torsion_atom_site_label_1
_geom_torsion_atom_site_label_2
_geom_torsion_atom_site_label_3
_geom_torsion_atom_site_label_4
_geom_torsion
C7 C1 C3 C4 2.3(4)
C6 C1 C3 C4 -177.8(3)
C8 C2 C4 C3 -0.1(5)
C8 C2 C4 C5 180.0(3)
C1 C3 C4 C2 -1.7(5)
C1 C3 C4 C5 178.1(3)
C3 C1 C7 O3 -179.5(3)
C6 C1 C7 O3 0.6(4)
C3 C1 C7 C8 -0.9(4)
C6 C1 C7 C8 179.1(3)
C4 C2 C8 C7 1.4(4)
C4 C2 C8 C26 -175.7(3)
O3 C7 C8 C2 177.8(3)
C1 C7 C8 C2 -0.9(4)
O3 C7 C8 C26 -5.0(4)
C1 C7 C8 C26 176.4(3)
C14 C9 C10 C11 2.1(4)
C14 C9 C10 C28 179.7(3)
C9 C10 C11 O1 174.6(2)
C28 C10 C11 O1 -3.1(4)
C9 C10 C11 C13 -5.1(4)
C28 C10 C11 C13 177.2(2)
O1 C11 C13 C12 -174.9(2)
C10 C11 C13 C12 4.8(4)
O1 C11 C13 C16 3.9(4)
C10 C11 C13 C16 -176.4(3)
C14 C12 C13 C11 -1.6(4)
C14 C12 C13 C16 179.6(3)
C10 C9 C14 C12 1.0(4)
C10 C9 C14 C15 -179.3(3)
C13 C12 C14 C9 -1.3(4)
C13 C12 C14 C15 179.1(3)
O2 C17 C18 C21 177.8(2)
C19 C17 C18 C21 -0.7(4)
O2 C17 C18 C27 -2.6(4)
C19 C17 C18 C27 178.9(3)
O2 C17 C19 C22 -178.0(3)
C18 C17 C19 C22 0.4(4)
O2 C17 C19 C24 2.4(5)
C18 C17 C19 C24 -179.2(3)
C22 C20 C21 C18 0.5(4)
C23 C20 C21 C18 178.2(3)
C17 C18 C21 C20 0.3(4)
C27 C18 C21 C20 -179.4(3)
C21 C20 C22 C19 -0.8(5)
C23 C20 C22 C19 -178.5(3)
C17 C19 C22 C20 0.3(5)
C24 C19 C22 C20 180.0(3)
C2 C8 C26 N1 107.1(3)
C7 C8 C26 N1 -70.0(3)
C28 N1 C26 C8 -65.1(3)
C27 N1 C26 C8 169.0(2)
C17 C18 C27 N1 -62.5(3)
C21 C18 C27 N1 117.2(3)
C28 N1 C27 C18 171.7(2)
C26 N1 C27 C18 -62.0(3)
C26 N1 C28 C10 164.2(2)
C27 N1 C28 C10 -69.2(3)
C9 C10 C28 N1 123.2(3)
C11 C10 C28 N1 -59.2(3)
